data_2300245
loop_
_publ_author_name
'Stone, Kevin H.'
'Lapidus, Saul H.'
'Stephens, Peter W.'

_publ_section_title
;
 Implementation and use of robust refinement in powder diffraction in
 the presence of impurities
;
_journal_coeditor_code DB5058
_journal_issue 3
_journal_name_full 'Journal of Applied Crystallography'
_journal_page_first 385
_journal_page_last 391
_journal_paper_doi 10.1107/S0021889809008450
_journal_volume 42
_journal_year 2009
_chemical_formula_moiety 'C8 H9 N O2'
_chemical_formula_structural 'C8 H9 N O2'
_chemical_formula_sum 'C8 H9 N O2'
_chemical_formula_weight 151.16
_chemical_name_common acetaminophen
_space_group_crystal_system monoclinic
_space_group_IT_number 14
_space_group_name_Hall '-P 2yab'
_space_group_name_H-M_alt 'P 1 21/a 1'
_cell_angle_alpha 90
_cell_angle_beta 115.83(5)
_cell_angle_gamma 90
_cell_formula_units_Z 4
_cell_length_a 12.864(8)
_cell_length_b 9.354(5)
_cell_length_c 7.104(6)
_cell_volume 769.4(10)
_diffrn_radiation_monochromator 'double Si(111)'
_diffrn_radiation_wavelength 0.698291
_cod_data_source_file db5058.cif
_cod_data_source_block Acet_25%_Robust
_cod_depositor_comments
;
 Updating space group information.

 2018-07-31

The following automatic conversions were performed:
'_space_group_crystal_system' value 'Monoclinic' changed to 'monoclinic'
according to '/home/saulius/struct/CIF-dictionaries/cif_core.dic'
dictionary named 'cif_core.dic' version 2.4.1 from 2010-06-29.

Automatic conversion script
Id: cif_fix_enum 1527 2010-12-29 10:47:43Z saulius 

The following automatic conversions were performed:

'_space_group_crystal_system' value 'Monoclinic' changed to
'monoclinic' according to
/home/saulius/struct/CIF-dictionaries/cif_core.dic dictionary named
'cif_core.dic' version 2.4.1 from 2010-06-29.

Automatic conversion script
Id: cif_fix_values 1715 2011-07-08 13:25:40Z adriana 
;
_cod_database_code 2300245

loop_
_space_group_symop_id
_space_group_symop_operation_xyz
1 x,y,z
2 -x+1/2,y+1/2,-z
3 -x,-y,-z
4 x+1/2,-y+1/2,z

loop_
_atom_site_type_symbol
_atom_site_label
_atom_site_fract_x
_atom_site_fract_y
_atom_site_fract_z
_atom_site_occupancy
C C1a 0.46952 0.362726 -0.2366854 1
C C2a 0.58923 0.333766 -0.2827118 1
C C3a 0.68139 0.19294 -0.1619564 1
C C4a 0.65384 0.081074 0.004825383 1
C C5a 0.53413 0.110034 0.05085179 1
C C6a 0.44197 0.25086 -0.0699036 1
C C7a 0.30217 0.448142 -0.4438129 1
C C8a 0.15371 0.470043 -0.5216042 1
N N1a 0.39985 0.406167 -0.2176912 1
O O1a 0.75053 0.912339 0.01005332 1
O O2a 0.35109 0.485694 -0.5054801 1
H H1a 0.81162 0.942869 -0.03275847 1
H H2a 0.60516 0.398457 -0.3791593 1
H H3a 0.75061 0.176193 -0.1885728 1
H H5a 0.5182 0.045343 0.1472993 1
H H6a 0.37275 0.267607 -0.0432872 1
H H8a 0.11098 0.386176 -0.6079435 1
H H8b 0.1395 0.485707 -0.395514 1
H H8c 0.128 0.56371 -0.5952569 1
H H9a 0.37873 0.388957 -0.09976204 1
